data_4508816
loop_
_publ_author_name
'Trivedi, Darshak R.'
'Dastidar, Parthasarathi'

_publ_section_title
;
 Cation-Induced Supramolecular Isomerism in the Hydrogen-Bonded Network of
 Secondary Ammonium Monocarboxylate Salts:&#x2009; A New Class of Organo
 Gelator and Their Structures
;
_journal_issue 9
_journal_name_full 'Crystal Growth &amp; Design'
_journal_page_first 2114
_journal_paper_doi 10.1021/cg060325c
_journal_volume 6
_journal_year 2006
_chemical_formula_sum 'C42 H40 N4 O8'
_chemical_formula_weight 728.78
_chemical_name_systematic
; 
 ? 
;
_space_group_IT_number 29
_symmetry_cell_setting orthorhombic
_symmetry_space_group_name_Hall 'P 2c -2ac'
_symmetry_space_group_name_H-M 'P c a 21'
_atom_sites_solution_hydrogens geom
_atom_sites_solution_primary direct
_atom_sites_solution_secondary difmap
_audit_creation_method SHELXL-97
_cell_angle_alpha 90.00
_cell_angle_beta 90.00
_cell_angle_gamma 90.00
_cell_formula_units_Z 4
_cell_length_a 28.927(3)
_cell_length_b 5.9980(6)
_cell_length_c 21.499(2)
_cell_measurement_temperature 293(2)
_cell_volume 3730.2(6)
_computing_cell_refinement 'BRUKER AXS SMART 3'
_computing_data_collection 'BRUKER AXS SMART 3'
_computing_data_reduction 'BRUKER AXS SMART 3'
_computing_molecular_graphics 'PLATON; 'MERCURY 1.2'
_computing_structure_refinement 'SHELXL-97 (Sheldrick, 1997)'
_computing_structure_solution 'SHELXS-97 (Sheldrick, 1990)'
_diffrn_ambient_temperature 293(2)
_diffrn_detector_area_resol_mean 0.3
_diffrn_measured_fraction_theta_full 0.999
_diffrn_measured_fraction_theta_max 0.999
_diffrn_measurement_device_type 'BRUKER SMART CCD AREA DETECTOR'
_diffrn_measurement_method PHI-OMEGA
_diffrn_radiation_monochromator graphite
_diffrn_radiation_source 'fine-focus sealed tube'
_diffrn_radiation_type MoK\a
_diffrn_radiation_wavelength 0.71073
_diffrn_reflns_av_R_equivalents 0.0160
_diffrn_reflns_av_sigmaI/netI 0.0164
_diffrn_reflns_limit_h_max 31
_diffrn_reflns_limit_h_min -30
_diffrn_reflns_limit_k_max 6
_diffrn_reflns_limit_k_min -6
_diffrn_reflns_limit_l_max 23
_diffrn_reflns_limit_l_min -17
_diffrn_reflns_number 14080
_diffrn_reflns_theta_full 22.50
_diffrn_reflns_theta_max 22.50
_diffrn_reflns_theta_min 1.41
_diffrn_standards_decay_% <10
_exptl_absorpt_coefficient_mu 0.091
_exptl_absorpt_correction_type SADABS
_exptl_crystal_colour COLOURLESS
_exptl_crystal_density_diffrn 1.298
_exptl_crystal_density_method 'not measured'
_exptl_crystal_description PLATE
_exptl_crystal_F_000 1536
_exptl_crystal_size_max 0.36
_exptl_crystal_size_mid 0.28
_exptl_crystal_size_min 0.18
_refine_diff_density_max 0.155
_refine_diff_density_min -0.223
_refine_diff_density_rms 0.057
_refine_ls_abs_structure_details 'Flack H D (1983), Acta Cryst. A39, 876-881'
_refine_ls_abs_structure_Flack 0.7(7)
_refine_ls_extinction_method none
_refine_ls_goodness_of_fit_ref 1.092
_refine_ls_hydrogen_treatment mixed
_refine_ls_matrix_type full
_refine_ls_number_parameters 647
_refine_ls_number_reflns 4327
_refine_ls_number_restraints 1
_refine_ls_restrained_S_all 1.092
_refine_ls_R_factor_all 0.0330
_refine_ls_R_factor_gt 0.0320
_refine_ls_shift/su_max 0.000
_refine_ls_shift/su_mean 0.000
_refine_ls_structure_factor_coef Fsqd
_refine_ls_weighting_details 'calc w=1/[\s^2^(Fo^2^)+(0.0576P)^2^+0.2244P] where P=(Fo^2^+2Fc^2^)/3'
_refine_ls_weighting_scheme calc
_refine_ls_wR_factor_gt 0.0797
_refine_ls_wR_factor_ref 0.0810
_reflns_number_gt 4210
_reflns_number_total 4327
_reflns_threshold_expression >2sigma(I)
_cod_data_source_file cg060325csup16.cif
_cod_data_source_block dt0983m
_cod_depositor_comments
;
The following automatic conversions were performed:

'_symmetry_cell_setting' value 'ORTHORHOMBIC' changed to
'orthorhombic' according to
/home/saulius/struct/CIF-dictionaries/cif_core.dic dictionary named
'cif_core.dic' version 2.4.2 from 2011-04-26.

Automatic conversion script
Id: cif_fix_values 1891 2012-01-12 08:04:46Z andrius 
;
_cod_original_sg_symbol_H-M Pca2(1)
_cod_database_code 4508816

loop_
_symmetry_equiv_pos_as_xyz
'x, y, z'
'-x, -y, z+1/2'
'-x+1/2, y, z+1/2'
'x+1/2, -y, z'

loop_
_atom_site_label
_atom_site_type_symbol
_atom_site_fract_x
_atom_site_fract_y
_atom_site_fract_z
_atom_site_U_iso_or_equiv
_atom_site_adp_type
_atom_site_occupancy
_atom_site_symmetry_multiplicity
_atom_site_calc_flag
N1 N 0.44792(5) 0.5117(3) 0.35466(8) 0.0399(4) Uani 1 1 d
N2 N 0.31083(5) 1.0271(3) 0.21853(8) 0.0402(4) Uani 1 1 d
N3 N 0.22312(8) 0.4870(4) 0.52279(11) 0.0733(6) Uani 1 1 d
N4 N 0.03304(8) -0.0395(4) 0.05162(10) 0.0680(6) Uani 1 1 d
O1 O 0.29571(5) 0.5900(2) 0.26140(7) 0.0555(4) Uani 1 1 d
O2 O 0.29244(5) 0.2794(2) 0.31706(7) 0.0556(4) Uani 1 1 d
O3 O 0.20678(9) 0.5873(4) 0.56637(10) 0.1033(7) Uani 1 1 d
O4 O 0.23751(13) 0.2981(4) 0.52781(11) 0.1419(12) Uani 1 1 d
O5 O -0.03548(5) 0.0518(2) 0.31462(8) 0.0585(4) Uani 1 1 d
O6 O -0.03277(5) -0.2546(2) 0.25766(8) 0.0558(4) Uani 1 1 d
O7 O 0.01989(9) -0.2317(4) 0.04706(10) 0.1009(7) Uani 1 1 d
O8 O 0.04858(10) 0.0627(4) 0.00744(10) 0.1062(7) Uani 1 1 d
C1 C 0.28343(6) 0.4816(3) 0.30825(10) 0.0413(5) Uani 1 1 d
C2 C 0.25606(6) 0.5951(3) 0.35871(10) 0.0397(4) Uani 1 1 d
C3 C 0.25100(7) 0.4909(3) 0.41575(10) 0.0449(5) Uani 1 1 d
C4 C 0.22711(7) 0.5978(3) 0.46253(10) 0.0490(5) Uani 1 1 d
C5 C 0.20754(7) 0.8056(4) 0.45471(13) 0.0564(6) Uani 1 1 d
C6 C 0.21211(7) 0.9065(4) 0.39777(13) 0.0565(6) Uani 1 1 d
C7 C 0.23585(6) 0.8032(3) 0.34993(12) 0.0487(5) Uani 1 1 d
C9 C 0.35916(7) 0.8154(4) 0.40001(13) 0.0556(6) Uani 1 1 d
C10 C 0.33759(8) 0.9424(4) 0.44453(17) 0.0700(7) Uani 1 1 d
C11 C 0.33308(9) 0.8621(5) 0.50394(17) 0.0797(8) Uani 1 1 d
C12 C 0.34974(10) 0.6548(6) 0.51891(14) 0.0762(7) Uani 1 1 d
C13 C 0.37094(8) 0.5268(4) 0.47394(12) 0.0573(6) Uani 1 1 d
C14 C 0.37591(6) 0.6055(3) 0.41382(10) 0.0438(5) Uani 1 1 d
C15 C 0.39761(7) 0.4648(4) 0.36415(11) 0.0480(5) Uani 1 1 d
C16 C 0.47708(7) 0.4589(4) 0.40971(11) 0.0534(5) Uani 1 1 d
C17 C 0.52741(6) 0.4942(3) 0.39675(10) 0.0471(5) Uani 1 1 d
C18 C 0.55371(8) 0.3256(4) 0.37076(12) 0.0610(6) Uani 1 1 d
C19 C 0.60026(8) 0.3573(5) 0.35861(15) 0.0736(7) Uani 1 1 d
C20 C 0.62103(8) 0.5553(5) 0.37313(14) 0.0714(7) Uani 1 1 d
C21 C 0.59539(9) 0.7226(4) 0.39863(16) 0.0762(8) Uani 1 1 d
C22 C 0.54886(8) 0.6928(4) 0.41020(13) 0.0627(6) Uani 1 1 d
C23 C -0.02378(6) -0.0533(3) 0.26737(10) 0.0410(4) Uani 1 1 d
C24 C 0.00317(6) 0.0640(3) 0.21684(10) 0.0396(4) Uani 1 1 d
C25 C 0.00750(6) -0.0386(3) 0.15940(10) 0.0430(5) Uani 1 1 d
C26 C 0.03040(7) 0.0708(4) 0.11228(11) 0.0507(5) Uani 1 1 d
C27 C 0.04975(8) 0.2779(4) 0.11998(13) 0.0597(6) Uani 1 1 d
C28 C 0.04621(7) 0.3774(4) 0.17754(13) 0.0607(7) Uani 1 1 d
C29 C 0.02307(7) 0.2719(3) 0.22587(12) 0.0496(5) Uani 1 1 d
C31 C 0.20357(7) 1.1978(4) 0.20932(13) 0.0647(6) Uani 1 1 d
C32 C 0.15834(8) 1.1581(5) 0.22512(15) 0.0750(7) Uani 1 1 d
C33 C 0.13865(8) 0.9544(5) 0.21433(15) 0.0734(7) Uani 1 1 d
C34 C 0.16432(8) 0.7883(5) 0.18755(14) 0.0687(7) Uani 1 1 d
C35 C 0.20999(8) 0.8262(4) 0.17139(12) 0.0591(5) Uani 1 1 d
C36 C 0.22995(7) 1.0319(3) 0.18188(10) 0.0488(5) Uani 1 1 d
C37 C 0.27958(7) 1.0736(4) 0.16509(12) 0.0548(5) Uani 1 1 d
C38 C 0.36042(7) 1.0790(4) 0.20500(12) 0.0522(5) Uani 1 1 d
C39 C 0.38170(6) 0.9343(3) 0.15579(10) 0.0446(5) Uani 1 1 d
C40 C 0.39892(7) 0.7259(3) 0.17177(14) 0.0577(6) Uani 1 1 d
C41 C 0.41992(8) 0.5934(4) 0.12833(18) 0.0744(8) Uani 1 1 d
C42 C 0.42424(9) 0.6616(6) 0.06913(19) 0.0839(9) Uani 1 1 d
C43 C 0.40726(10) 0.8662(6) 0.05158(15) 0.0825(9) Uani 1 1 d
C44 C 0.38608(8) 1.0038(4) 0.09532(12) 0.0600(6) Uani 1 1 d
H2N2 H 0.3044(7) 1.124(4) 0.2532(12) 0.054(6) Uiso 1 1 d
H2N1 H 0.3089(7) 0.884(4) 0.2296(11) 0.046(6) Uiso 1 1 d
H1N1 H 0.4504(8) 0.649(4) 0.3448(12) 0.054(6) Uiso 1 1 d
H1N2 H 0.4562(7) 0.416(4) 0.3189(12) 0.053(6) Uiso 1 1 d
H3 H 0.2623(8) 0.343(4) 0.4214(12) 0.064(7) Uiso 1 1 d
H5 H 0.1909(8) 0.876(4) 0.4884(13) 0.064(7) Uiso 1 1 d
H6 H 0.1983(7) 1.052(4) 0.3940(12) 0.057(6) Uiso 1 1 d
H7 H 0.2394(8) 0.876(4) 0.3093(14) 0.059(6) Uiso 1 1 d
H9 H 0.3627(8) 0.879(4) 0.3573(15) 0.076(8) Uiso 1 1 d
H10 H 0.3245(8) 1.085(4) 0.4344(13) 0.067(7) Uiso 1 1 d
H11 H 0.3177(12) 0.957(7) 0.531(2) 0.118(12) Uiso 1 1 d
H12 H 0.3467(10) 0.589(4) 0.5571(18) 0.089(9) Uiso 1 1 d
H13 H 0.3792(9) 0.374(5) 0.4817(14) 0.072(7) Uiso 1 1 d
H15A H 0.3950(7) 0.308(4) 0.3729(11) 0.054(6) Uiso 1 1 d
H15B H 0.3805(8) 0.486(4) 0.3231(14) 0.066(7) Uiso 1 1 d
H16A H 0.4668(8) 0.548(4) 0.4411(14) 0.064(7) Uiso 1 1 d
H16B H 0.4715(9) 0.298(5) 0.4185(14) 0.077(8) Uiso 1 1 d
H18 H 0.5406(8) 0.182(4) 0.3633(12) 0.065(7) Uiso 1 1 d
H19 H 0.6182(10) 0.232(5) 0.3442(15) 0.088(9) Uiso 1 1 d
H20 H 0.6556(10) 0.580(4) 0.3678(14) 0.083(8) Uiso 1 1 d
H21 H 0.6103(10) 0.871(5) 0.4126(14) 0.083(8) Uiso 1 1 d
H22 H 0.5325(9) 0.812(4) 0.4279(13) 0.071(7) Uiso 1 1 d
H25 H -0.0058(6) -0.181(3) 0.1517(10) 0.039(5) Uiso 1 1 d
H27 H 0.0673(9) 0.341(4) 0.0826(15) 0.085(8) Uiso 1 1 d
H28 H 0.0611(8) 0.515(4) 0.1857(12) 0.067(7) Uiso 1 1 d
H29 H 0.0201(7) 0.340(4) 0.2687(12) 0.051(5) Uiso 1 1 d
H31 H 0.2173(9) 1.341(5) 0.2186(13) 0.073(7) Uiso 1 1 d
H32 H 0.1419(11) 1.273(5) 0.2434(15) 0.088(9) Uiso 1 1 d
H33 H 0.1080(10) 0.929(4) 0.2262(13) 0.081(8) Uiso 1 1 d
H34 H 0.1499(8) 0.637(4) 0.1832(12) 0.067(7) Uiso 1 1 d
H35 H 0.2272(8) 0.708(4) 0.1537(12) 0.062(6) Uiso 1 1 d
H37A H 0.2894(8) 0.984(4) 0.1302(14) 0.067(7) Uiso 1 1 d
H37B H 0.2853(8) 1.223(4) 0.1542(13) 0.068(7) Uiso 1 1 d
H38A H 0.3611(7) 1.234(4) 0.1905(12) 0.060(6) Uiso 1 1 d
H38B H 0.3776(9) 1.061(4) 0.2487(14) 0.075(7) Uiso 1 1 d
H40 H 0.3954(8) 0.677(4) 0.2152(14) 0.063(7) Uiso 1 1 d
H41 H 0.4322(11) 0.441(5) 0.1420(16) 0.098(9) Uiso 1 1 d
H42 H 0.4387(11) 0.565(6) 0.0430(17) 0.096(10) Uiso 1 1 d
H43 H 0.4070(11) 0.912(5) 0.013(2) 0.100(11) Uiso 1 1 d
H44 H 0.3757(8) 1.140(4) 0.0854(12) 0.056(7) Uiso 1 1 d

loop_
_atom_site_aniso_label
_atom_site_aniso_U_11
_atom_site_aniso_U_22
_atom_site_aniso_U_33
_atom_site_aniso_U_23
_atom_site_aniso_U_13
_atom_site_aniso_U_12
N1 0.0425(8) 0.0377(9) 0.0396(10) -0.0008(8) 0.0026(7) 0.0008(7)
N2 0.0406(8) 0.0384(9) 0.0416(10) -0.0021(8) 0.0014(7) -0.0002(6)
N3 0.0966(15) 0.0727(14) 0.0507(14) -0.0033(11) 0.0186(12) 0.0041(12)
N4 0.0849(14) 0.0751(14) 0.0440(13) 0.0132(11) 0.0099(10) 0.0095(11)
O1 0.0684(9) 0.0481(8) 0.0500(9) 0.0072(7) 0.0128(8) 0.0010(7)
O2 0.0766(9) 0.0397(8) 0.0507(9) -0.0004(6) 0.0123(7) 0.0089(6)
O3 0.1388(19) 0.1193(17) 0.0518(13) -0.0100(12) 0.0257(13) 0.0236(14)
O4 0.273(4) 0.0872(16) 0.0650(16) 0.0246(11) 0.0543(19) 0.042(2)
O5 0.0748(10) 0.0472(8) 0.0534(10) -0.0051(7) 0.0185(8) 0.0007(7)
O6 0.0788(10) 0.0393(8) 0.0495(9) 0.0029(6) 0.0129(7) -0.0081(6)
O7 0.160(2) 0.0868(14) 0.0558(12) -0.0131(10) 0.0239(13) -0.0209(13)
O8 0.151(2) 0.1076(16) 0.0595(14) 0.0263(11) 0.0361(13) 0.0080(14)
C1 0.0391(9) 0.0383(11) 0.0463(13) -0.0002(9) -0.0020(8) -0.0031(8)
C2 0.0356(9) 0.0364(9) 0.0470(12) -0.0012(8) -0.0011(8) -0.0044(7)
C3 0.0464(10) 0.0391(9) 0.0492(14) -0.0028(9) 0.0008(9) 0.0015(8)
C4 0.0523(11) 0.0498(12) 0.0448(13) -0.0039(9) 0.0056(9) -0.0032(9)
C5 0.0473(11) 0.0564(13) 0.0656(16) -0.0164(12) 0.0110(11) 0.0019(10)
C6 0.0494(11) 0.0435(11) 0.0765(18) -0.0057(11) 0.0049(11) 0.0087(9)
C7 0.0412(10) 0.0451(11) 0.0599(15) 0.0060(10) 0.0026(10) 0.0024(8)
C9 0.0453(11) 0.0533(12) 0.0682(17) 0.0030(12) -0.0016(11) -0.0007(9)
C10 0.0508(12) 0.0511(13) 0.108(3) -0.0110(14) 0.0065(14) 0.0067(10)
C11 0.0670(15) 0.0821(19) 0.090(2) -0.0296(18) 0.0168(14) 0.0069(13)
C12 0.0761(16) 0.101(2) 0.0511(17) -0.0073(15) 0.0160(13) 0.0067(15)
C13 0.0544(12) 0.0631(14) 0.0544(16) 0.0035(12) 0.0051(10) 0.0078(10)
C14 0.0342(9) 0.0491(11) 0.0480(13) -0.0034(9) 0.0009(8) -0.0012(8)
C15 0.0442(10) 0.0510(12) 0.0489(14) -0.0098(10) 0.0012(9) -0.0053(8)
C16 0.0478(11) 0.0699(15) 0.0426(14) 0.0091(12) -0.0012(10) 0.0005(10)
C17 0.0453(10) 0.0531(12) 0.0429(13) 0.0064(9) -0.0056(9) 0.0025(9)
C18 0.0552(13) 0.0539(13) 0.0738(18) -0.0054(12) -0.0115(11) 0.0060(10)
C19 0.0512(13) 0.0838(18) 0.086(2) -0.0133(15) -0.0048(13) 0.0235(13)
C20 0.0457(12) 0.0862(19) 0.082(2) 0.0035(14) -0.0008(12) -0.0008(12)
C21 0.0602(15) 0.0689(16) 0.099(2) -0.0040(14) -0.0026(14) -0.0131(12)
C22 0.0577(14) 0.0573(14) 0.0730(17) -0.0078(12) 0.0023(12) 0.0018(11)
C23 0.0425(9) 0.0388(11) 0.0419(12) 0.0015(9) 0.0020(9) 0.0037(8)
C24 0.0346(9) 0.0373(9) 0.0470(12) 0.0026(9) 0.0014(8) 0.0033(7)
C25 0.0446(10) 0.0378(10) 0.0466(13) 0.0066(10) 0.0005(9) 0.0032(8)
C26 0.0508(11) 0.0534(12) 0.0479(14) 0.0106(10) 0.0075(9) 0.0058(9)
C27 0.0545(12) 0.0558(13) 0.0688(17) 0.0202(12) 0.0155(11) 0.0013(10)
C28 0.0487(11) 0.0414(11) 0.092(2) 0.0059(12) 0.0140(12) -0.0047(9)
C29 0.0456(10) 0.0414(10) 0.0618(15) -0.0034(10) 0.0045(10) 0.0009(8)
C31 0.0517(12) 0.0573(13) 0.085(2) -0.0036(12) -0.0070(12) 0.0074(10)
C32 0.0581(15) 0.0819(17) 0.085(2) -0.0088(16) -0.0010(13) 0.0200(13)
C33 0.0442(12) 0.0949(19) 0.0811(19) 0.0120(15) -0.0039(12) 0.0034(13)
C34 0.0547(13) 0.0726(15) 0.0788(19) 0.0045(13) -0.0091(12) -0.0120(12)
C35 0.0570(13) 0.0621(14) 0.0582(15) -0.0038(12) -0.0044(11) 0.0037(11)
C36 0.0449(10) 0.0580(12) 0.0436(13) 0.0062(9) -0.0076(9) 0.0020(9)
C37 0.0509(12) 0.0653(14) 0.0483(15) 0.0087(12) -0.0007(10) 0.0004(10)
C38 0.0466(11) 0.0524(12) 0.0575(15) -0.0102(10) 0.0049(10) -0.0080(9)
C39 0.0359(9) 0.0460(10) 0.0520(14) -0.0039(10) 0.0025(9) -0.0044(8)
C40 0.0489(12) 0.0552(12) 0.0689(17) 0.0028(12) 0.0037(11) -0.0045(9)
C41 0.0553(13) 0.0564(14) 0.112(3) -0.0136(15) 0.0138(14) 0.0021(11)
C42 0.0644(16) 0.085(2) 0.102(3) -0.037(2) 0.0243(16) -0.0027(14)
C43 0.0732(16) 0.126(3) 0.0479(17) -0.0082(17) 0.0129(13) -0.0201(17)
C44 0.0560(13) 0.0668(15) 0.0572(16) 0.0064(12) 0.0018(12) -0.0029(11)

loop_
_atom_type_symbol
_atom_type_description
_atom_type_scat_dispersion_real
_atom_type_scat_dispersion_imag
_atom_type_scat_source
C C 0.0033 0.0016 'International Tables Vol C Tables 4.2.6.8 and 6.1.1.4'
N N 0.0061 0.0033 'International Tables Vol C Tables 4.2.6.8 and 6.1.1.4'
O O 0.0106 0.0060 'International Tables Vol C Tables 4.2.6.8 and 6.1.1.4'
H H 0.0000 0.0000 'International Tables Vol C Tables 4.2.6.8 and 6.1.1.4'

loop_
_geom_angle_atom_site_label_1
_geom_angle_atom_site_label_2
_geom_angle_atom_site_label_3
_geom_angle
_geom_angle_site_symmetry_1
C16 N1 C15 113.76(17) .
C16 N1 H1N1 110.9(16) .
C15 N1 H1N1 107.2(15) .
C16 N1 H1N2 110.9(13) .
C15 N1 H1N2 103.4(13) .
H1N1 N1 H1N2 110(2) .
C37 N2 C38 113.15(17) .
C37 N2 H2N2 111.4(13) .
C38 N2 H2N2 102.0(13) .
C37 N2 H2N1 110.3(14) .
C38 N2 H2N1 108.2(13) .
H2N2 N2 H2N1 111(2) .
O3 N3 O4 122.0(2) .
O3 N3 C4 119.4(2) .
O4 N3 C4 118.5(2) .
O8 N4 O7 122.0(3) .
O8 N4 C26 119.1(2) .
O7 N4 C26 118.9(2) .
O1 O1 C1 0(10) 1
O1 C1 O1 0.00(15) 1
O1 C1 O2 124.40(19) 1
O1 C1 O2 124.40(19) .
O1 C1 C2 119.67(16) 1
O1 C1 C2 119.67(16) .
O2 C1 C2 115.93(18) .
C3 C2 C7 118.75(18) .
C3 C2 C1 119.34(16) .
C7 C2 C1 121.91(19) .
C4 C3 C2 119.30(17) .
C4 C3 H3 120.8(15) .
C2 C3 H3 119.7(16) .
C3 C4 C5 122.5(2) .
C3 C4 N3 118.36(18) .
C5 C4 N3 119.15(19) .
C6 C5 C4 117.9(2) .
C6 C5 H5 121.6(15) .
C4 C5 H5 120.5(15) .
C5 C6 C7 120.9(2) .
C5 C6 H6 115.8(15) .
C7 C6 H6 123.3(15) .
C6 C7 C2 120.6(2) .
C6 C7 H7 120.9(13) .
C2 C7 H7 118.4(13) .
C10 C9 C14 121.0(3) .
C10 C9 H9 118.4(15) .
C14 C9 H9 120.6(15) .
C11 C10 C9 119.8(3) .
C11 C10 H10 119.1(17) .
C9 C10 H10 121.0(17) .
C10 C11 C12 120.2(3) .
C10 C11 H11 115(3) .
C12 C11 H11 125(3) .
C11 C12 C13 119.8(3) .
C11 C12 H12 124.6(19) .
C13 C12 H12 115.6(19) .
C12 C13 C14 120.7(2) .
C12 C13 H13 121.2(18) .
C14 C13 H13 117.6(18) .
C9 C14 C13 118.4(2) .
C9 C14 C15 120.5(2) .
C13 C14 C15 121.10(19) .
N1 C15 C14 113.48(16) .
N1 C15 H15A 106.7(12) .
C14 C15 H15A 112.2(14) .
N1 C15 H15B 109.3(14) .
C14 C15 H15B 110.2(14) .
H15A C15 H15B 104.6(19) .
N1 C16 C17 111.90(18) .
N1 C16 H16A 106.1(16) .
C17 C16 H16A 111.8(15) .
N1 C16 H16B 105.4(17) .
C17 C16 H16B 109.2(15) .
H16A C16 H16B 112(2) .
C22 C17 C18 118.08(19) .
C22 C17 C16 121.5(2) .
C18 C17 C16 120.4(2) .
C17 C18 C19 120.7(2) .
C17 C18 H18 120.7(14) .
C19 C18 H18 118.5(14) .
C20 C19 C18 120.3(2) .
C20 C19 H19 120.9(17) .
C18 C19 H19 118.5(17) .
C21 C20 C19 119.5(2) .
C21 C20 H20 118.2(15) .
C19 C20 H20 122.3(15) .
C20 C21 C22 120.5(2) .
C20 C21 H21 121.6(15) .
C22 C21 H21 117.8(15) .
C17 C22 C21 121.0(2) .
C17 C22 H22 121.4(15) .
C21 C22 H22 117.6(15) .
O5 C23 O6 124.68(19) .
O5 C23 C24 119.48(16) .
O6 C23 C24 115.84(17) .
C25 C24 C29 119.12(18) .
C25 C24 C23 118.73(15) .
C29 C24 C23 122.14(19) .
C26 C25 C24 119.18(18) .
C26 C25 H25 119.6(12) .
C24 C25 H25 121.2(12) .
C27 C26 C25 122.6(2) .
C27 C26 N4 119.66(19) .
C25 C26 N4 117.72(19) .
C26 C27 C28 118.0(2) .
C26 C27 H27 116.1(16) .
C28 C27 H27 125.8(16) .
C27 C28 C29 120.7(2) .
C27 C28 H28 120.6(16) .
C29 C28 H28 118.5(16) .
C24 C29 C28 120.3(2) .
C24 C29 H29 117.0(12) .
C28 C29 H29 122.6(12) .
C32 C31 C36 120.4(2) .
C32 C31 H31 119.6(15) .
C36 C31 H31 120.0(15) .
C33 C32 C31 120.7(3) .
C33 C32 H32 121.6(18) .
C31 C32 H32 117.7(18) .
C32 C33 C34 119.7(2) .
C32 C33 H33 119.6(17) .
C34 C33 H33 120.7(17) .
C33 C34 C35 120.2(2) .
C33 C34 H34 118.1(14) .
C35 C34 H34 121.5(14) .
C36 C35 C34 120.3(2) .
C36 C35 H35 120.9(14) .
C34 C35 H35 118.8(14) .
C35 C36 C31 118.7(2) .
C35 C36 C37 120.6(2) .
C31 C36 C37 120.6(2) .
N2 C37 C36 111.34(18) .
N2 C37 H37A 108.4(15) .
C36 C37 H37A 112.1(15) .
N2 C37 H37B 105.3(15) .
C36 C37 H37B 112.7(14) .
H37A C37 H37B 107(2) .
N2 C38 C39 114.21(16) .
N2 C38 H38A 106.1(13) .
C39 C38 H38A 108.4(15) .
N2 C38 H38B 104.7(14) .
C39 C38 H38B 111.7(15) .
H38A C38 H38B 112(2) .
C44 C39 C40 118.4(2) .
C44 C39 C38 122.0(2) .
C40 C39 C38 119.6(2) .
C41 C40 C39 120.9(3) .
C41 C40 H40 121.4(14) .
C39 C40 H40 117.8(14) .
C42 C41 C40 120.8(3) .
C42 C41 H41 120.8(19) .
C40 C41 H41 118.5(19) .
C41 C42 C43 119.9(3) .
C41 C42 H42 116(2) .
C43 C42 H42 124(2) .
C42 C43 C44 120.1(3) .
C42 C43 H43 123(2) .
C44 C43 H43 117(2) .
C39 C44 C43 120.0(3) .
C39 C44 H44 118.1(16) .
C43 C44 H44 121.8(16) .

loop_
_geom_bond_atom_site_label_1
_geom_bond_atom_site_label_2
_geom_bond_distance
_geom_bond_site_symmetry_2
N1 C16 1.488(3) .
N1 C15 1.496(3) .
N1 H1N1 0.85(3) .
N1 H1N2 0.99(3) .
N2 C37 1.488(3) .
N2 C38 1.496(3) .
N2 H2N2 0.96(3) .
N2 H2N1 0.89(2) .
N3 O3 1.210(3) .
N3 O4 1.212(3) .
N3 C4 1.461(3) .
N4 O8 1.217(3) .
N4 O7 1.218(3) .
N4 C26 1.464(3) .
O1 O1 0.000(5) 1
O1 C1 1.250(3) .
O2 C1 1.255(2) .
O5 C23 1.242(3) .
O6 C23 1.252(2) .
C1 O1 1.250(3) 1
C1 C2 1.506(3) .
C2 C3 1.384(3) .
C2 C7 1.391(3) .
C3 C4 1.379(3) .
C3 H3 0.95(2) .
C4 C5 1.379(3) .
C5 C6 1.372(4) .
C5 H5 0.97(3) .
C6 C7 1.383(3) .
C6 H6 0.96(2) .
C7 H7 0.98(3) .
C9 C10 1.373(4) .
C9 C14 1.381(3) .
C9 H9 1.00(3) .
C10 C11 1.371(5) .
C10 H10 0.96(3) .
C11 C12 1.372(4) .
C11 H11 0.93(4) .
C12 C13 1.379(4) .
C12 H12 0.92(4) .
C13 C14 1.384(3) .
C13 H13 0.96(3) .
C14 C15 1.499(3) .
C15 H15A 0.96(2) .
C15 H15B 1.02(3) .
C16 C17 1.497(3) .
C16 H16A 0.91(3) .
C16 H16B 1.00(3) .
C17 C22 1.374(3) .
C17 C18 1.383(3) .
C18 C19 1.385(4) .
C18 H18 0.96(2) .
C19 C20 1.367(4) .
C19 H19 0.96(3) .
C20 C21 1.363(4) .
C20 H20 1.02(3) .
C21 C22 1.380(4) .
C21 H21 1.03(3) .
C22 H22 0.94(3) .
C23 C24 1.511(3) .
C24 C25 1.385(3) .
C24 C29 1.387(3) .
C25 C26 1.377(3) .
C25 H25 0.95(2) .
C26 C27 1.373(3) .
C27 C28 1.378(4) .
C27 H27 1.02(3) .
C28 C29 1.388(3) .
C28 H28 0.94(3) .
C29 H29 1.01(3) .
C31 C32 1.372(4) .
C31 C36 1.386(3) .
C31 H31 0.97(3) .
C32 C33 1.368(4) .
C32 H32 0.93(3) .
C33 C34 1.369(4) .
C33 H33 0.93(3) .
C34 C35 1.385(4) .
C34 H34 1.00(2) .
C35 C36 1.381(3) .
C35 H35 0.95(3) .
C36 C37 1.501(3) .
C37 H37A 0.97(3) .
C37 H37B 0.94(3) .
C38 C39 1.500(3) .
C38 H38A 0.98(2) .
C38 H38B 1.07(3) .
C39 C44 1.371(3) .
C39 C40 1.389(3) .
C40 C41 1.368(4) .
C40 H40 0.98(3) .
C41 C42 1.343(5) .
C41 H41 1.02(3) .
C42 C43 1.374(5) .
C42 H42 0.91(4) .
C43 C44 1.393(4) .
C43 H43 0.86(4) .
C44 H44 0.90(2) .

loop_
_geom_hbond_atom_site_label_D
_geom_hbond_atom_site_label_H
_geom_hbond_atom_site_label_A
_geom_hbond_distance_DH
_geom_hbond_distance_HA
_geom_hbond_distance_DA
_geom_hbond_angle_DHA
_geom_hbond_site_symmetry_A
N2 H2N2 O2 0.96(3) 1.69(3) 2.657(2) 176(2) 1_565
N2 H2N1 O1 0.89(2) 1.93(2) 2.813(2) 170(2) 1
N1 H1N1 O5 0.85(3) 1.95(3) 2.797(2) 171(2) 4_565
N1 H1N2 O6 0.99(3) 1.66(3) 2.653(2) 177(2) 4
